data_1527023
loop_
_publ_author_name
'Ye, J.'
'Hanada, T.'
'Nakamura, Y.'
'Nittono, O.'

_publ_section_title
;
 X-ray crystallographic study of the optically active semiconductor (Gax
 In1-x)2 Se3
;
_journal_name_full 'Physical Review, Serie 3. B - Condensed Matter (18,1978-)'
_journal_page_first 16549
_journal_page_last 16554
_journal_volume 62
_journal_year 2000
_chemical_formula_sum 'Ga1.2 In0.8 Se3'
_chemical_name_systematic '(Ga0.6 In0.4)2 Se3'
_space_group_IT_number 169
_symmetry_space_group_name_Hall 'P 61'
_symmetry_space_group_name_H-M 'P 61'
_cell_angle_alpha 90
_cell_angle_beta 90
_cell_angle_gamma 120
_cell_formula_units_Z 6
_cell_length_a 6.843
_cell_length_b 6.843
_cell_length_c 19.35
_cell_volume 784.702
_citation_journal_id_ASTM PRBMDO
_cod_data_source_file Ye_PRBMDO_2000_478.cif
_cod_data_source_block Ga1.2In0.8Se3
_cod_original_cell_volume 784.7018
_cod_database_code 1527023

loop_
_symmetry_equiv_pos_as_xyz
x,y,z
x-y,x,z+1/6
-y,x-y,z+1/3
-x,-y,z+1/2
-x+y,-x,z+2/3
y,-x+y,z+5/6

loop_
_atom_site_label
_atom_site_type_symbol
_atom_site_fract_x
_atom_site_fract_y
_atom_site_fract_z
_atom_site_occupancy
_atom_site_U_iso_or_equiv
Se2 Se-2 -0.029 0.622 0.1275 1 0.0
Ga1 Ga+3 -0.006 0.674 -0.0053 0.6 0.0
Se3 Se-2 0.689 0.023 0.126 1 0.0
In2 In+3 0.652 0.003 0 0.4 0.0
Se1 Se-2 0.305 0.325 0.1223 1 0.0
Ga2 Ga+3 0.652 0.003 0 0.6 0.0
In1 In+3 -0.006 0.674 -0.0053 0.4 0.0
